data_7206216
loop_
_publ_author_name
'Lusi, Matteo'
'Atwood, Jerry L.'
'MacGillivray, Leonard R.'
'Barbour, Leonard J.'

_publ_section_title
;
 Isostructural coordination polymers: epitaxis vs. solid solution
;
_journal_issue 13
_journal_name_full CrystEngComm
_journal_page_first 4311
_journal_paper_doi 10.1039/c1ce05164d
_journal_volume 13
_journal_year 2011
_chemical_formula_sum 'C4 H4 Cd Cl2 N2'
_chemical_formula_weight 263.39
_chemical_name_systematic
;
?
;
_space_group_IT_number 12
_symmetry_cell_setting monoclinic
_symmetry_space_group_name_Hall '-C 2y'
_symmetry_space_group_name_H-M 'C 1 2/m 1'
_atom_sites_solution_hydrogens geom
_atom_sites_solution_primary direct
_atom_sites_solution_secondary difmap
_audit_creation_method SHELXL-97
_cell_angle_alpha 90.00
_cell_angle_beta 93.532(8)
_cell_angle_gamma 90.00
_cell_formula_units_Z 2
_cell_length_a 11.807(8)
_cell_length_b 7.545(5)
_cell_length_c 3.737(3)
_cell_measurement_reflns_used 68
_cell_measurement_temperature 295(2)
_cell_volume 332.3(4)
_computing_cell_refinement 'SMART (Bruker, 2003)'
_computing_data_collection 'SMART (Bruker, 2002)'
_computing_data_reduction SAINT
_computing_molecular_graphics 'X-Seed (Barbour,2001;Atwood&Barbour,2003)'
_computing_publication_material 'X-Seed (Barbour,2001;Atwood&Barbour,2003)'
_computing_structure_refinement 'SHELXL-97 (Sheldrick, 1997)'
_computing_structure_solution 'SHELXS-97 (Sheldrick, 1990)'
_diffrn_ambient_temperature 295(2)
_diffrn_measured_fraction_theta_full 0.977
_diffrn_measured_fraction_theta_max 0.927
_diffrn_radiation_monochromator graphite
_diffrn_radiation_source 'fine-focus sealed tube'
_diffrn_radiation_type MoK\a
_diffrn_radiation_wavelength 0.71073
_diffrn_reflns_av_R_equivalents 0.0511
_diffrn_reflns_av_sigmaI/netI 0.0575
_diffrn_reflns_limit_h_max 13
_diffrn_reflns_limit_h_min -14
_diffrn_reflns_limit_k_max 9
_diffrn_reflns_limit_k_min -9
_diffrn_reflns_limit_l_max 3
_diffrn_reflns_limit_l_min -4
_diffrn_reflns_number 941
_diffrn_reflns_theta_full 27.00
_diffrn_reflns_theta_max 28.00
_diffrn_reflns_theta_min 3.21
_exptl_absorpt_coefficient_mu 3.987
_exptl_absorpt_correction_T_max 0.8897
_exptl_absorpt_correction_T_min 0.5861
_exptl_absorpt_correction_type multi-scan
_exptl_absorpt_process_details sadabs
_exptl_crystal_colour colourless
_exptl_crystal_density_diffrn 2.633
_exptl_crystal_density_method 'not measured'
_exptl_crystal_description plate
_exptl_crystal_F_000 248
_exptl_crystal_size_max 0.15
_exptl_crystal_size_mid 0.07
_exptl_crystal_size_min 0.03
_refine_diff_density_max 2.269
_refine_diff_density_min -1.093
_refine_diff_density_rms 0.299
_refine_ls_extinction_method none
_refine_ls_goodness_of_fit_ref 1.159
_refine_ls_hydrogen_treatment constr
_refine_ls_matrix_type full
_refine_ls_number_parameters 25
_refine_ls_number_reflns 395
_refine_ls_number_restraints 0
_refine_ls_restrained_S_all 1.159
_refine_ls_R_factor_all 0.0445
_refine_ls_R_factor_gt 0.0445
_refine_ls_shift/su_max 0.000
_refine_ls_shift/su_mean 0.000
_refine_ls_structure_factor_coef Fsqd
_refine_ls_weighting_details 'calc w=1/[\s^2^(Fo^2^)+(0.0717P)^2^+2.1578P] where P=(Fo^2^+2Fc^2^)/3'
_refine_ls_weighting_scheme calc
_refine_ls_wR_factor_gt 0.1197
_refine_ls_wR_factor_ref 0.1197
_reflns_number_gt 394
_reflns_number_total 395
_reflns_threshold_expression >2sigma(I)
_cod_data_source_file c1ce05164d.txt
_cod_data_source_block Cif1
_cod_original_cell_volume 332.2(4)
_cod_original_sg_symbol_H-M C2/m
_cod_database_code 7206216

loop_
_symmetry_equiv_pos_as_xyz
'x, y, z'
'-x, y, -z'
'x+1/2, y+1/2, z'
'-x+1/2, y+1/2, -z'
'-x, -y, -z'
'x, -y, z'
'-x+1/2, -y+1/2, -z'
'x+1/2, -y+1/2, z'

loop_
_atom_site_label
_atom_site_type_symbol
_atom_site_fract_x
_atom_site_fract_y
_atom_site_fract_z
_atom_site_U_iso_or_equiv
_atom_site_adp_type
_atom_site_occupancy
_atom_site_symmetry_multiplicity
_atom_site_calc_flag
_atom_site_refinement_flags
_atom_site_disorder_assembly
_atom_site_disorder_group
Cd1 Cd 0.0000 0.0000 0.0000 0.0149(4) Uani 1 4 d S . .
Cl1 Cl -0.15435(16) 0.0000 0.4718(5) 0.0158(5) Uani 1 2 d S . .
N1 N 0.0000 -0.3166(9) 0.0000 0.0162(13) Uani 1 2 d S . .
C1 C -0.0903(5) -0.4078(7) 0.0878(14) 0.0184(11) Uani 1 1 d . . .
H1 H -0.1548 -0.3474 0.1505 0.022 Uiso 1 1 calc R . .

loop_
_atom_site_aniso_label
_atom_site_aniso_U_11
_atom_site_aniso_U_22
_atom_site_aniso_U_33
_atom_site_aniso_U_23
_atom_site_aniso_U_13
_atom_site_aniso_U_12
Cd1 0.0180(5) 0.0127(5) 0.0144(5) 0.000 0.0048(3) 0.000
Cl1 0.0154(9) 0.0203(10) 0.0121(9) 0.000 0.0033(6) 0.000
N1 0.016(3) 0.016(3) 0.016(3) 0.000 -0.001(2) 0.000
C1 0.018(3) 0.018(3) 0.019(3) -0.001(2) 0.003(2) 0.001(2)

loop_
_atom_type_symbol
_atom_type_description
_atom_type_scat_dispersion_real
_atom_type_scat_dispersion_imag
_atom_type_scat_source
C C 0.0033 0.0016 'International Tables Vol C Tables 4.2.6.8 and 6.1.1.4'
H H 0.0000 0.0000 'International Tables Vol C Tables 4.2.6.8 and 6.1.1.4'
N N 0.0061 0.0033 'International Tables Vol C Tables 4.2.6.8 and 6.1.1.4'
Cl Cl 0.1484 0.1585 'International Tables Vol C Tables 4.2.6.8 and 6.1.1.4'
Cd Cd -0.8075 1.2024 'International Tables Vol C Tables 4.2.6.8 and 6.1.1.4'

loop_
_geom_angle_atom_site_label_1
_geom_angle_atom_site_label_2
_geom_angle_atom_site_label_3
_geom_angle
_geom_angle_site_symmetry_1
_geom_angle_site_symmetry_3
_geom_angle_publ_flag
N1 Cd1 N1 180.0 . 5 ?
N1 Cd1 Cl1 90.0 . 5_556 ?
N1 Cd1 Cl1 90.0 5 5_556 ?
N1 Cd1 Cl1 90.0 . 1_554 ?
N1 Cd1 Cl1 90.0 5 1_554 ?
Cl1 Cd1 Cl1 180.00(8) 5_556 1_554 ?
N1 Cd1 Cl1 90.0 . 5 ?
N1 Cd1 Cl1 90.0 5 5 ?
Cl1 Cd1 Cl1 91.53(8) 5_556 5 ?
Cl1 Cd1 Cl1 88.47(8) 1_554 5 ?
N1 Cd1 Cl1 90.0 . . ?
N1 Cd1 Cl1 90.0 5 . ?
Cl1 Cd1 Cl1 88.47(8) 5_556 . ?
Cl1 Cd1 Cl1 91.53(8) 1_554 . ?
Cl1 Cd1 Cl1 180.00(6) 5 . ?
Cd1 Cl1 Cd1 91.53(8) 1_556 . ?
C1 N1 C1 117.5(7) 2 . ?
C1 N1 Cd1 121.2(3) 2 . ?
C1 N1 Cd1 121.2(3) . . ?
N1 C1 C1 121.2(3) . 6_545 ?

loop_
_geom_bond_atom_site_label_1
_geom_bond_atom_site_label_2
_geom_bond_distance
_geom_bond_site_symmetry_2
_geom_bond_publ_flag
Cd1 N1 2.388(7) . ?
Cd1 N1 2.388(7) 5 ?
Cd1 Cl1 2.603(2) 5_556 ?
Cd1 Cl1 2.603(2) 1_554 ?
Cd1 Cl1 2.612(2) 5 ?
Cd1 Cl1 2.612(2) . ?
Cl1 Cd1 2.603(2) 1_556 ?
N1 C1 1.328(6) 2 ?
N1 C1 1.328(6) . ?
C1 C1 1.391(11) 6_545 ?
